data_8106237
loop_
_publ_author_name
'Liu, Xue-Guo'
'Yan, Wei-Hong'
'Xing, Xiao-Jing'
'Fan, Hui-Tao'

_publ_section_title
;
 Crystal structure of
 poly[\m3-5-(4-(2,6-di(pyridine-2-yl)pyridine-4-yl)phenoxy)isophthalato-\k5
 O:O&#x2032;,O&#x2032;&#x2032;:N,N&#x2032;,N&#x2032;&#x2032;cobalt(II)],
 C29H17CoN3O5
;
_journal_issue 4
_journal_name_full 'Zeitschrift f\"ur Kristallographie - New Crystal Structures'
_journal_page_first 625
_journal_page_last 627
_journal_paper_doi 10.1515/ncrs-2017-0380
_journal_volume 233
_journal_year 2018
_chemical_formula_sum 'C29 H17 Co N3 O5'
_chemical_formula_weight 546.39
_space_group_crystal_system monoclinic
_space_group_IT_number 14
_space_group_name_Hall '-P 2ybc'
_space_group_name_H-M_alt 'P 1 21/c 1'
_atom_sites_solution_hydrogens geom
_cell_angle_alpha 90
_cell_angle_beta 94.544(5)
_cell_angle_gamma 90
_cell_formula_units_Z 4
_cell_length_a 11.1893(6)
_cell_length_b 13.9922(10)
_cell_length_c 14.1772(7)
_cell_measurement_reflns_used 4654
_cell_measurement_temperature 293(2)
_cell_measurement_theta_max 27.7040
_cell_measurement_theta_min 3.5910
_cell_volume 2212.6(2)
_computing_structure_refinement 'SHELXL-2016/4 (Sheldrick, 2016)'
_diffrn_ambient_temperature 293(2)
_diffrn_measured_fraction_theta_full 0.998
_diffrn_measured_fraction_theta_max 0.998
_diffrn_measurement_device_type 'SuperNova, Single source at offset, EosS2'
_diffrn_radiation_type MoK\a
_diffrn_radiation_wavelength 0.71073
_diffrn_reflns_av_R_equivalents 0.0334
_diffrn_reflns_av_unetI/netI 0.0428
_diffrn_reflns_Laue_measured_fraction_full 0.998
_diffrn_reflns_Laue_measured_fraction_max 0.998
_diffrn_reflns_limit_h_max 13
_diffrn_reflns_limit_h_min -13
_diffrn_reflns_limit_k_max 16
_diffrn_reflns_limit_k_min -16
_diffrn_reflns_limit_l_max 16
_diffrn_reflns_limit_l_min -16
_diffrn_reflns_number 12054
_diffrn_reflns_point_group_measured_fraction_full 0.998
_diffrn_reflns_point_group_measured_fraction_max 0.998
_diffrn_reflns_theta_full 24.994
_diffrn_reflns_theta_max 24.994
_diffrn_reflns_theta_min 3.288
_exptl_absorpt_coefficient_mu 0.827
_exptl_absorpt_correction_T_max 1.00000
_exptl_absorpt_correction_T_min 0.80004
_exptl_absorpt_correction_type multi-scan
_exptl_absorpt_process_details SADABS
_exptl_crystal_colour RED
_exptl_crystal_density_diffrn 1.640
_exptl_crystal_description BLOCK
_exptl_crystal_F_000 1116
_exptl_crystal_size_max 0.200
_exptl_crystal_size_mid 0.180
_exptl_crystal_size_min 0.160
_refine_diff_density_max 0.431
_refine_diff_density_min -0.382
_refine_diff_density_rms 0.060
_refine_ls_extinction_coef .
_refine_ls_extinction_method none
_refine_ls_goodness_of_fit_ref 1.030
_refine_ls_hydrogen_treatment constr
_refine_ls_matrix_type full
_refine_ls_number_parameters 350
_refine_ls_number_reflns 3902
_refine_ls_number_restraints 39
_refine_ls_restrained_S_all 1.038
_refine_ls_R_factor_all 0.0609
_refine_ls_R_factor_gt 0.0460
_refine_ls_shift/su_max 0.000
_refine_ls_shift/su_mean 0.000
_refine_ls_structure_factor_coef Fsqd
_refine_ls_weighting_details 'w=1/[\s^2^(Fo^2^)+(0.0295P)^2^+2.9801P] where P=(Fo^2^+2Fc^2^)/3'
_refine_ls_weighting_scheme calc
_refine_ls_wR_factor_gt 0.0925
_refine_ls_wR_factor_ref 0.0975
_reflns_Friedel_coverage 0.000
_reflns_Friedel_fraction_full .
_reflns_Friedel_fraction_max .
_reflns_number_gt 3200
_reflns_number_total 3902
_reflns_threshold_expression 'I > 2\s(I)'
_cod_data_source_file suppl_ncrs-2017-0380_suppl.cif
_cod_data_source_block c
_cod_original_sg_symbol_H-M 'P 21/c'
_cod_database_code 8106237
_shelx_space_group_comment
;
The symmetry employed for this shelxl refinement is uniquely defined
by the following loop, which should always be used as a source of
symmetry information in preference to the above space-group names.
They are only intended as comments.
;
_shelx_estimated_absorpt_t_min 0.852
_shelx_estimated_absorpt_t_max 0.879

loop_
_space_group_symop_operation_xyz
'x, y, z'
'-x, y+1/2, -z+1/2'
'-x, -y, -z'
'x, -y-1/2, z-1/2'

loop_
_atom_site_label
_atom_site_type_symbol
_atom_site_fract_x
_atom_site_fract_y
_atom_site_fract_z
_atom_site_U_iso_or_equiv
_atom_site_adp_type
_atom_site_occupancy
_atom_site_site_symmetry_order
_atom_site_calc_flag
_atom_site_refinement_flags_posn
_atom_site_refinement_flags_adp
_atom_site_refinement_flags_occupancy
_atom_site_disorder_assembly
_atom_site_disorder_group
CO1 Co 0.28562(4) 0.33070(3) -0.32836(3) 0.02661(14) Uani 1 1 d . . . . .
N1 N 1.4035(2) 0.3541(2) 0.56109(17) 0.0305(6) Uani 1 1 d . . . . .
N2 N 1.1737(2) 0.3647(2) 0.55253(16) 0.0269(6) Uani 1 1 d . . . . .
N3 N 1.1168(2) 0.3674(2) 0.72383(16) 0.0293(6) Uani 1 1 d . . . . .
O1 O 0.3963(2) 0.31607(18) -0.20589(16) 0.0470(7) Uani 1 1 d . . . . .
O2 O 0.3778(2) 0.46164(18) -0.25817(15) 0.0402(6) Uani 1 1 d . . . . .
O3 O 0.71742(19) 0.68681(16) -0.15884(14) 0.0347(6) Uani 1 1 d . . . . .
O4 O 0.8374(2) 0.6518(2) -0.03094(16) 0.0542(8) Uani 1 1 d . . . . .
O5 O 0.6996(3) 0.3196(2) 0.06312(19) 0.0757(11) Uani 1 1 d . . . . .
C1 C 0.5298(3) 0.4316(2) -0.13351(19) 0.0270(7) Uani 1 1 d . . . . .
C2 C 0.5858(3) 0.5192(2) -0.13988(19) 0.0269(7) Uani 1 1 d . . . . .
H2 H 0.557032 0.563022 -0.185496 0.032 Uiso 1 1 calc R U . . .
C3 C 0.6849(3) 0.5423(2) -0.07858(19) 0.0257(7) Uani 1 1 d . . . . .
C4 C 0.7247(3) 0.4772(2) -0.0087(2) 0.0325(8) Uani 1 1 d . . . . .
H4 H 0.789632 0.492370 0.033704 0.039 Uiso 1 1 calc R U . . .
C5 C 0.6686(3) 0.3910(2) -0.0025(2) 0.0371(9) Uani 1 1 d . . . . .
C6 C 0.5712(3) 0.3670(3) -0.0650(2) 0.0359(8) Uani 1 1 d . . . . .
H6 H 0.534184 0.307777 -0.060625 0.043 Uiso 1 1 calc R U . . .
C7 C 0.7801(3) 0.3366(3) 0.1414(2) 0.0477(10) Uani 1 1 d D . . . .
C8 C 0.7344(4) 0.3213(4) 0.2301(3) 0.0441(13) Uani 0.853(8) 1 d . U P A 1
H8 H 0.653776 0.307490 0.234506 0.053 Uiso 0.853(8) 1 calc R U P A 1
C9 C 0.8124(3) 0.3275(4) 0.3101(3) 0.0406(13) Uani 0.853(8) 1 d . U P A 1
H9 H 0.784578 0.316007 0.369138 0.049 Uiso 0.853(8) 1 calc R U P A 1
C8' C 0.7425(19) 0.377(2) 0.2198(11) 0.0441(13) Uani 0.147(8) 1 d D U P A 2
H8' H 0.662890 0.394739 0.222924 0.053 Uiso 0.147(8) 1 calc R U P A 2
C9' C 0.8243(13) 0.390(2) 0.2943(16) 0.0406(13) Uani 0.147(8) 1 d D U P A 2
H9' H 0.802375 0.428656 0.343252 0.049 Uiso 0.147(8) 1 calc R U P A 2
C10 C 0.9348(3) 0.3512(3) 0.3032(2) 0.0372(9) Uani 1 1 d D . . . .
C11 C 0.9755(3) 0.3584(3) 0.2147(2) 0.0416(9) Uani 1 1 d D . . . .
H11 H 1.056733 0.368844 0.209087 0.050 Uiso 1 1 calc R U . . .
C12 C 0.8988(3) 0.3505(3) 0.1337(2) 0.0529(11) Uani 1 1 d D . . . .
H12 H 0.928414 0.354727 0.074422 0.063 Uiso 1 1 calc R U . . .
C13 C 1.0184(3) 0.3581(3) 0.3901(2) 0.0324(8) Uani 1 1 d . . . . .
C14 C 0.9765(3) 0.3671(3) 0.4793(2) 0.0338(8) Uani 1 1 d . . . . .
H14 H 0.894501 0.371507 0.485243 0.041 Uiso 1 1 calc R U . . .
C15 C 1.0555(3) 0.3697(2) 0.5592(2) 0.0283(7) Uani 1 1 d . . . . .
C16 C 1.2175(3) 0.3601(2) 0.4676(2) 0.0269(7) Uani 1 1 d . . . . .
C17 C 1.1427(3) 0.3555(3) 0.3853(2) 0.0334(8) Uani 1 1 d . . . . .
H17 H 1.174975 0.350742 0.326980 0.040 Uiso 1 1 calc R U . . .
C18 C 1.0229(3) 0.3783(2) 0.6583(2) 0.0286(7) Uani 1 1 d . . . . .
C19 C 0.9095(3) 0.3980(3) 0.6835(2) 0.0386(9) Uani 1 1 d . . . . .
H19 H 0.846590 0.405523 0.637137 0.046 Uiso 1 1 calc R U . . .
C20 C 0.8892(3) 0.4067(3) 0.7775(2) 0.0455(10) Uani 1 1 d . . . . .
H20 H 0.812703 0.419333 0.795556 0.055 Uiso 1 1 calc R U . . .
C21 C 0.9846(3) 0.3963(3) 0.8443(2) 0.0434(9) Uani 1 1 d . . . . .
H21 H 0.973623 0.403046 0.908344 0.052 Uiso 1 1 calc R U . . .
C22 C 1.0954(3) 0.3760(3) 0.8157(2) 0.0342(8) Uani 1 1 d . . . . .
H22 H 1.158784 0.367822 0.861452 0.041 Uiso 1 1 calc R U . . .
C23 C 1.3499(3) 0.3631(2) 0.4727(2) 0.0283(7) Uani 1 1 d . . . . .
C24 C 1.4138(3) 0.3817(3) 0.3956(2) 0.0363(8) Uani 1 1 d . . . . .
H24 H 1.375110 0.384468 0.335167 0.044 Uiso 1 1 calc R U . . .
C25 C 1.5358(3) 0.3961(3) 0.4091(2) 0.0427(9) Uani 1 1 d . . . . .
H25 H 1.580307 0.411659 0.358590 0.051 Uiso 1 1 calc R U . . .
C26 C 1.5903(3) 0.3868(3) 0.4994(3) 0.0422(9) Uani 1 1 d . . . . .
H26 H 1.672620 0.395576 0.510566 0.051 Uiso 1 1 calc R U . . .
C27 C 1.5224(3) 0.3645(3) 0.5725(2) 0.0371(9) Uani 1 1 d . . . . .
H27 H 1.560588 0.356204 0.632622 0.045 Uiso 1 1 calc R U . . .
C28 C 0.4275(3) 0.4021(3) -0.2026(2) 0.0314(8) Uani 1 1 d . . . . .
C29 C 0.7521(3) 0.6343(2) -0.0882(2) 0.0289(7) Uani 1 1 d . . . . .

loop_
_atom_site_aniso_label
_atom_site_aniso_U_11
_atom_site_aniso_U_22
_atom_site_aniso_U_33
_atom_site_aniso_U_23
_atom_site_aniso_U_13
_atom_site_aniso_U_12
CO1 0.0263(2) 0.0315(3) 0.0199(2) -0.00040(18) -0.01110(16) 0.0000(2)
N1 0.0239(13) 0.0396(18) 0.0266(13) -0.0004(12) -0.0061(11) -0.0007(13)
N2 0.0254(13) 0.0346(17) 0.0194(12) -0.0016(11) -0.0056(10) 0.0034(12)
N3 0.0337(14) 0.0318(16) 0.0210(13) -0.0019(11) -0.0069(11) 0.0005(13)
O1 0.0595(16) 0.0333(16) 0.0423(13) 0.0062(11) -0.0330(12) -0.0141(13)
O2 0.0414(13) 0.0402(15) 0.0350(12) 0.0094(11) -0.0222(10) -0.0029(12)
O3 0.0437(13) 0.0299(14) 0.0281(11) 0.0067(10) -0.0115(10) -0.0056(12)
O4 0.0603(16) 0.0523(19) 0.0445(14) 0.0150(12) -0.0307(13) -0.0247(14)
O5 0.115(2) 0.0396(17) 0.0599(17) 0.0211(13) -0.0732(17) -0.0276(18)
C1 0.0283(16) 0.034(2) 0.0168(14) 0.0006(13) -0.0095(12) 0.0009(15)
C2 0.0293(16) 0.0308(19) 0.0191(14) 0.0033(13) -0.0062(12) 0.0031(15)
C3 0.0294(16) 0.0270(18) 0.0196(14) -0.0029(13) -0.0044(12) 0.0004(14)
C4 0.0361(18) 0.034(2) 0.0248(16) -0.0011(14) -0.0171(14) -0.0043(16)
C5 0.051(2) 0.030(2) 0.0264(16) 0.0060(14) -0.0230(15) -0.0043(17)
C6 0.0445(19) 0.031(2) 0.0291(17) 0.0027(14) -0.0165(15) -0.0091(17)
C7 0.064(2) 0.030(2) 0.043(2) 0.0043(16) -0.0390(19) -0.001(2)
C8 0.037(2) 0.045(3) 0.048(2) -0.013(2) -0.0191(18) 0.012(2)
C9 0.0322(19) 0.056(3) 0.032(2) -0.013(2) -0.0091(16) 0.007(2)
C8' 0.037(2) 0.045(3) 0.048(2) -0.013(2) -0.0191(18) 0.012(2)
C9' 0.0322(19) 0.056(3) 0.032(2) -0.013(2) -0.0091(16) 0.007(2)
C10 0.0384(19) 0.043(2) 0.0274(17) -0.0088(15) -0.0164(14) 0.0137(17)
C11 0.048(2) 0.047(2) 0.0276(18) 0.0077(16) -0.0130(15) -0.0083(19)
C12 0.078(3) 0.056(3) 0.0217(17) 0.0106(16) -0.0178(18) -0.023(2)
C13 0.0306(17) 0.040(2) 0.0245(16) -0.0036(14) -0.0122(13) 0.0081(16)
C14 0.0265(16) 0.049(2) 0.0247(16) -0.0060(15) -0.0078(13) 0.0079(16)
C15 0.0269(16) 0.034(2) 0.0225(15) -0.0010(13) -0.0058(13) 0.0030(15)
C16 0.0271(16) 0.0306(19) 0.0218(15) 0.0026(13) -0.0045(13) 0.0044(14)
C17 0.0358(18) 0.045(2) 0.0180(15) -0.0021(14) -0.0059(13) 0.0064(16)
C18 0.0304(17) 0.031(2) 0.0230(15) -0.0035(13) -0.0041(13) -0.0008(15)
C19 0.0346(18) 0.046(2) 0.0337(18) -0.0059(16) -0.0049(15) 0.0013(17)
C20 0.041(2) 0.058(3) 0.039(2) -0.0091(18) 0.0111(16) 0.000(2)
C21 0.058(2) 0.049(3) 0.0238(17) -0.0042(16) 0.0065(16) -0.006(2)
C22 0.043(2) 0.039(2) 0.0193(15) -0.0017(14) -0.0061(14) -0.0001(17)
C23 0.0302(16) 0.0318(19) 0.0221(15) -0.0026(13) -0.0026(13) 0.0037(15)
C24 0.0379(19) 0.039(2) 0.0311(18) 0.0032(15) -0.0017(15) 0.0063(17)
C25 0.0380(19) 0.046(2) 0.045(2) 0.0049(17) 0.0111(17) 0.0034(18)
C26 0.0243(16) 0.048(3) 0.054(2) -0.0067(18) 0.0011(16) -0.0009(17)
C27 0.0285(17) 0.048(2) 0.0339(18) -0.0048(16) -0.0052(15) 0.0017(17)
C28 0.0296(16) 0.040(2) 0.0226(16) 0.0024(14) -0.0086(13) -0.0036(16)
C29 0.0332(17) 0.0306(19) 0.0219(15) -0.0004(13) -0.0044(13) 0.0015(15)

loop_
_atom_type_symbol
_atom_type_description
_atom_type_scat_dispersion_real
_atom_type_scat_dispersion_imag
_atom_type_scat_source
C C 0.0033 0.0016 'International Tables Vol C Tables 4.2.6.8 and 6.1.1.4'
H H 0.0000 0.0000 'International Tables Vol C Tables 4.2.6.8 and 6.1.1.4'
Co Co 0.3494 0.9721 'International Tables Vol C Tables 4.2.6.8 and 6.1.1.4'
N N 0.0061 0.0033 'International Tables Vol C Tables 4.2.6.8 and 6.1.1.4'
O O 0.0106 0.0060 'International Tables Vol C Tables 4.2.6.8 and 6.1.1.4'

loop_
_geom_angle_atom_site_label_1
_geom_angle_atom_site_label_2
_geom_angle_atom_site_label_3
_geom_angle
_geom_angle_site_symmetry_1
_geom_angle_site_symmetry_3
O3 CO1 O1 88.93(9) 2_644 .
O3 CO1 N2 98.66(9) 2_644 1_454
O1 CO1 N2 172.36(11) . 1_454
O3 CO1 N3 105.08(10) 2_644 1_454
O1 CO1 N3 102.71(10) . 1_454
N2 CO1 N3 74.62(9) 1_454 1_454
O3 CO1 N1 95.33(10) 2_644 1_454
O1 CO1 N1 105.45(10) . 1_454
N2 CO1 N1 74.80(9) 1_454 1_454
N3 CO1 N1 145.32(10) 1_454 1_454
O3 CO1 O2 147.07(8) 2_644 .
O1 CO1 O2 59.59(9) . .
N2 CO1 O2 113.05(9) 1_454 .
N3 CO1 O2 92.14(9) 1_454 .
N1 CO1 O2 85.07(9) 1_454 .
O3 CO1 C28 117.86(10) 2_644 .
O1 CO1 C28 29.98(10) . .
N2 CO1 C28 142.78(11) 1_454 .
N3 CO1 C28 100.68(10) 1_454 .
N1 CO1 C28 93.87(10) 1_454 .
O2 CO1 C28 29.76(9) . .
C27 N1 C23 117.8(3) . .
C27 N1 CO1 126.2(2) . 1_656
C23 N1 CO1 115.89(19) . 1_656
C15 N2 C16 120.1(2) . .
C15 N2 CO1 119.43(19) . 1_656
C16 N2 CO1 118.73(19) . 1_656
C22 N3 C18 117.7(3) . .
C22 N3 CO1 125.7(2) . 1_656
C18 N3 CO1 116.53(19) . 1_656
C28 O1 CO1 94.74(18) . .
C28 O2 CO1 84.4(2) . .
C29 O3 CO1 130.2(2) . 2_654
C5 O5 C7 121.4(3) . .
C6 C1 C2 119.9(3) . .
C6 C1 C28 118.3(3) . .
C2 C1 C28 121.8(3) . .
C1 C2 C3 120.5(3) . .
C1 C2 H2 119.7 . .
C3 C2 H2 119.7 . .
C2 C3 C4 119.1(3) . .
C2 C3 C29 121.5(3) . .
C4 C3 C29 119.4(3) . .
C5 C4 C3 120.0(3) . .
C5 C4 H4 120.0 . .
C3 C4 H4 120.0 . .
C4 C5 C6 120.9(3) . .
C4 C5 O5 125.8(3) . .
C6 C5 O5 113.2(3) . .
C1 C6 C5 119.5(3) . .
C1 C6 H6 120.3 . .
C5 C6 H6 120.3 . .
C8'b C7 C12 112.3(11) . .
C8'b C7 O5 120.4(9) . .
C12 C7 O5 122.4(4) . .
C12 C7 C8 121.3(3) . .
O5 C7 C8 115.3(4) . .
C9a C8a C7 118.3(4) . .
C9a C8a H8 120.8 . .
C7 C8a H8 120.8 . .
C8a C9a C10 120.6(4) . .
C8a C9a H9 119.7 . .
C10 C9a H9 119.7 . .
C7 C8'b C9' 117.7(16) . .
C7 C8'b H8' 121.1 . .
C9'b C8'b H8' 121.1 . .
C10 C9'b C8' 125.3(17) . .
C10 C9'b H9' 117.4 . .
C8'b C9'b H9' 117.4 . .
C9'b C10 C11 104.7(11) . .
C11 C10 C9 118.2(3) . .
C9'b C10 C13 124.2(9) . .
C11 C10 C13 121.3(3) . .
C9a C10 C13 120.3(3) . .
C10 C11 C12 121.6(3) . .
C10 C11 H11 119.2 . .
C12 C11 H11 119.2 . .
C7 C12 C11 119.6(3) . .
C7 C12 H12 120.2 . .
C11 C12 H12 120.2 . .
C14 C13 C17 117.1(3) . .
C14 C13 C10 121.6(3) . .
C17 C13 C10 121.3(3) . .
C15 C14 C13 120.6(3) . .
C15 C14 H14 119.7 . .
C13 C14 H14 119.7 . .
N2 C15 C14 120.9(3) . .
N2 C15 C18 113.0(2) . .
C14 C15 C18 126.1(3) . .
N2 C16 C17 121.5(3) . .
N2 C16 C23 113.1(2) . .
C17 C16 C23 125.4(3) . .
C16 C17 C13 119.7(3) . .
C16 C17 H17 120.2 . .
C13 C17 H17 120.2 . .
N3 C18 C19 121.8(3) . .
N3 C18 C15 113.9(3) . .
C19 C18 C15 124.3(3) . .
C18 C19 C20 119.8(3) . .
C18 C19 H19 120.1 . .
C20 C19 H19 120.1 . .
C19 C20 C21 118.6(3) . .
C19 C20 H20 120.7 . .
C21 C20 H20 120.7 . .
C22 C21 C20 119.3(3) . .
C22 C21 H21 120.4 . .
C20 C21 H21 120.4 . .
N3 C22 C21 122.8(3) . .
N3 C22 H22 118.6 . .
C21 C22 H22 118.6 . .
N1 C23 C24 122.2(3) . .
N1 C23 C16 114.3(3) . .
C24 C23 C16 123.2(3) . .
C23 C24 C25 119.2(3) . .
C23 C24 H24 120.4 . .
C25 C24 H24 120.4 . .
C24 C25 C26 118.4(3) . .
C24 C25 H25 120.8 . .
C26 C25 H25 120.8 . .
C27 C26 C25 119.5(3) . .
C27 C26 H26 120.3 . .
C25 C26 H26 120.3 . .
N1 C27 C26 122.8(3) . .
N1 C27 H27 118.6 . .
C26 C27 H27 118.6 . .
O2 C28 O1 120.6(3) . .
O2 C28 C1 120.4(3) . .
O1 C28 C1 118.9(3) . .
O2 C28 CO1 65.80(16) . .
O1 C28 CO1 55.29(14) . .
C1 C28 CO1 169.0(2) . .
O4 C29 O3 125.2(3) . .
O4 C29 C3 118.6(3) . .
O3 C29 C3 116.1(2) . .

loop_
_geom_bond_atom_site_label_1
_geom_bond_atom_site_label_2
_geom_bond_distance
_geom_bond_site_symmetry_2
CO1 O3 2.022(2) 2_644
CO1 O1 2.062(2) .
CO1 N2 2.076(2) 1_454
CO1 N3 2.145(3) 1_454
CO1 N1 2.152(3) 1_454
CO1 O2 2.291(2) .
CO1 C28 2.499(3) .
N1 C27 1.335(4) .
N1 C23 1.352(4) .
N1 CO1 2.152(3) 1_656
N2 C15 1.336(4) .
N2 C16 1.337(4) .
N2 CO1 2.076(2) 1_656
N3 C22 1.348(4) .
N3 C18 1.354(4) .
N3 CO1 2.145(3) 1_656
O1 C28 1.253(4) .
O2 C28 1.247(4) .
O3 C29 1.277(3) .
O3 CO1 2.022(2) 2_654
O4 C29 1.227(3) .
O5 C5 1.390(4) .
O5 C7 1.393(4) .
C1 C6 1.381(4) .
C1 C2 1.382(4) .
C1 C28 1.504(4) .
C2 C3 1.391(4) .
C2 H2 0.9300 .
C3 C4 1.393(4) .
C3 C29 1.503(4) .
C4 C5 1.366(5) .
C4 H4 0.9300 .
C5 C6 1.390(4) .
C6 H6 0.9300 .
C7 C8' 1.342(8) .
C7 C12 1.355(5) .
C7 C8 1.411(6) .
C8a C9 1.377(5) .
C8a H8 0.9300 .
C9a C10 1.421(5) .
C9a H9 0.9300 .
C8'b C9' 1.354(8) .
C8'b H8' 0.9300 .
C9'b C10 1.347(8) .
C9'b H9' 0.9300 .
C10 C11 1.371(4) .
C10 C13 1.490(4) .
C11 C12 1.383(4) .
C11 H11 0.9300 .
C12 H12 0.9300 .
C13 C14 1.389(4) .
C13 C17 1.399(4) .
C14 C15 1.381(4) .
C14 H14 0.9300 .
C15 C18 1.484(4) .
C16 C17 1.383(4) .
C16 C23 1.478(4) .
C17 H17 0.9300 .
C18 C19 1.373(4) .
C19 C20 1.374(5) .
C19 H19 0.9300 .
C20 C21 1.378(5) .
C20 H20 0.9300 .
C21 C22 1.364(5) .
C21 H21 0.9300 .
C22 H22 0.9300 .
C23 C24 1.378(4) .
C24 C25 1.378(5) .
C24 H24 0.9300 .
C25 C26 1.380(5) .
C25 H25 0.9300 .
C26 C27 1.369(5) .
C26 H26 0.9300 .
C27 H27 0.9300 .

loop_
_geom_torsion_atom_site_label_1
_geom_torsion_atom_site_label_2
_geom_torsion_atom_site_label_3
_geom_torsion_atom_site_label_4
_geom_torsion
_geom_torsion_site_symmetry_1
_geom_torsion_site_symmetry_2
_geom_torsion_site_symmetry_3
_geom_torsion_site_symmetry_4
C6 C1 C2 C3 0.9(5) . . . .
C28 C1 C2 C3 -176.0(3) . . . .
C1 C2 C3 C4 -2.0(5) . . . .
C1 C2 C3 C29 176.0(3) . . . .
C2 C3 C4 C5 1.6(5) . . . .
C29 C3 C4 C5 -176.4(3) . . . .
C3 C4 C5 C6 -0.2(5) . . . .
C3 C4 C5 O5 179.5(3) . . . .
C7 O5 C5 C4 11.9(6) . . . .
C7 O5 C5 C6 -168.3(4) . . . .
C2 C1 C6 C5 0.4(5) . . . .
C28 C1 C6 C5 177.5(3) . . . .
C4 C5 C6 C1 -0.8(5) . . . .
O5 C5 C6 C1 179.4(3) . . . .
C5 O5 C7 C8'b 83.1(18) . . . .
C5 O5 C7 C12 -70.4(5) . . . .
C5 O5 C7 C8a 120.7(4) . . . .
C12 C7 C8a C9a 4.5(7) . . . .
O5 C7 C8a C9a 173.6(4) . . . .
C7 C8a C9a C10 1.7(7) . . . .
C12 C7 C8'b C9'b -25(3) . . . .
O5 C7 C8'b C9'b 179(2) . . . .
C7 C8'b C9'b C10 -13(4) . . . .
C8'b C9'b C10 C11 41(3) . . . .
C8'b C9'b C10 C13 -173(2) . . . .
C8a C9a C10 C11 -6.3(6) . . . .
C8a C9a C10 C13 179.7(4) . . . .
C9'b C10 C11 C12 -33.8(14) . . . .
C9a C10 C11 C12 5.0(6) . . . .
C13 C10 C11 C12 179.0(4) . . . .
C8'b C7 C12 C11 30.4(16) . . . .
O5 C7 C12 C11 -174.1(3) . . . .
C8a C7 C12 C11 -5.8(7) . . . .
C10 C11 C12 C7 0.9(6) . . . .
C9'b C10 C13 C14 28.3(19) . . . .
C11 C10 C13 C14 168.9(4) . . . .
C9a C10 C13 C14 -17.2(6) . . . .
C9'b C10 C13 C17 -151.9(18) . . . .
C11 C10 C13 C17 -11.3(5) . . . .
C9a C10 C13 C17 162.5(4) . . . .
C17 C13 C14 C15 -2.4(5) . . . .
C10 C13 C14 C15 177.4(3) . . . .
C16 N2 C15 C14 2.0(5) . . . .
CO1 N2 C15 C14 -162.9(3) 1_656 . . .
C16 N2 C15 C18 -177.7(3) . . . .
CO1 N2 C15 C18 17.3(4) 1_656 . . .
C13 C14 C15 N2 0.8(5) . . . .
C13 C14 C15 C18 -179.5(3) . . . .
C15 N2 C16 C17 -3.2(5) . . . .
CO1 N2 C16 C17 161.8(3) 1_656 . . .
C15 N2 C16 C23 175.2(3) . . . .
CO1 N2 C16 C23 -19.7(4) 1_656 . . .
N2 C16 C17 C13 1.6(5) . . . .
C23 C16 C17 C13 -176.7(3) . . . .
C14 C13 C17 C16 1.2(5) . . . .
C10 C13 C17 C16 -178.6(3) . . . .
C22 N3 C18 C19 0.4(5) . . . .
CO1 N3 C18 C19 177.4(3) 1_656 . . .
C22 N3 C18 C15 178.7(3) . . . .
CO1 N3 C18 C15 -4.3(4) 1_656 . . .
N2 C15 C18 N3 -7.9(4) . . . .
C14 C15 C18 N3 172.4(3) . . . .
N2 C15 C18 C19 170.3(3) . . . .
C14 C15 C18 C19 -9.3(6) . . . .
N3 C18 C19 C20 -0.4(6) . . . .
C15 C18 C19 C20 -178.5(3) . . . .
C18 C19 C20 C21 0.8(6) . . . .
C19 C20 C21 C22 -1.2(6) . . . .
C18 N3 C22 C21 -0.9(5) . . . .
CO1 N3 C22 C21 -177.6(3) 1_656 . . .
C20 C21 C22 N3 1.3(6) . . . .
C27 N1 C23 C24 0.5(5) . . . .
CO1 N1 C23 C24 177.6(3) 1_656 . . .
C27 N1 C23 C16 -174.2(3) . . . .
CO1 N1 C23 C16 2.9(4) 1_656 . . .
N2 C16 C23 N1 10.3(4) . . . .
C17 C16 C23 N1 -171.3(3) . . . .
N2 C16 C23 C24 -164.3(3) . . . .
C17 C16 C23 C24 14.1(6) . . . .
N1 C23 C24 C25 -3.1(5) . . . .
C16 C23 C24 C25 171.1(4) . . . .
C23 C24 C25 C26 3.0(6) . . . .
C24 C25 C26 C27 -0.5(6) . . . .
C23 N1 C27 C26 2.2(5) . . . .
CO1 N1 C27 C26 -174.6(3) 1_656 . . .
C25 C26 C27 N1 -2.2(6) . . . .
CO1 O2 C28 O1 -7.4(3) . . . .
CO1 O2 C28 C1 169.8(3) . . . .
CO1 O1 C28 O2 8.2(4) . . . .
CO1 O1 C28 C1 -169.0(2) . . . .
C6 C1 C28 O2 171.3(3) . . . .
C2 C1 C28 O2 -11.7(5) . . . .
C6 C1 C28 O1 -11.5(5) . . . .
C2 C1 C28 O1 165.6(3) . . . .
C6 C1 C28 CO1 -66.6(13) . . . .
C2 C1 C28 CO1 110.4(12) . . . .
CO1 O3 C29 O4 -36.2(5) 2_654 . . .
CO1 O3 C29 C3 146.5(2) 2_654 . . .
C2 C3 C29 O4 178.5(3) . . . .
C4 C3 C29 O4 -3.6(5) . . . .
C2 C3 C29 O3 -4.0(4) . . . .
C4 C3 C29 O3 173.9(3) . . . .
